data_7154450
loop_
_publ_author_name
'Essa, Ali H.'
'Lerrick, Reinner I.'
'\,Cift\,ci, E\,ce'
'Harrington, Ross W.'
'Waddell, Paul G.'
'Clegg, William'
'Hall, Michael J.'

_publ_section_title
;
 Grignard-mediated reduction of 2,2,2-trichloro-1-arylethanones.
;
_journal_issue 20
_journal_name_full 'Organic &amp; biomolecular chemistry'
_journal_page_first 5793
_journal_page_last 5803
_journal_paper_doi 10.1039/c5ob00541h
_journal_volume 13
_journal_year 2015
_chemical_formula_moiety 'C18 H10 Cl2 F5 N O2'
_chemical_formula_sum 'C18 H10 Cl2 F5 N O2'
_chemical_formula_weight 438.17
_chemical_name_systematic '2,2-dichloro-3-hydroxy-1-(1-methyl-1H-indol-3-yl)-3-(perfluorophenyl)propan-1-one '
_space_group_crystal_system triclinic
_space_group_IT_number 2
_space_group_name_Hall '-P 1'
_space_group_name_H-M_alt 'P -1'
_symmetry_space_group_name_Hall '-P 1'
_symmetry_space_group_name_H-M 'P -1'
_atom_sites_solution_hydrogens geom
_atom_sites_solution_primary direct
_audit_creation_date 2014-07-31
_audit_creation_method
;
Olex2 1.2-alpha
(compiled 2014.07.22 svn.r2960 for OlexSys, GUI svn.r4862)
;
_audit_update_record
;
2014-08-20 deposited with the CCDC.
2015-04-16 downloaded from the CCDC.
;
_cell_angle_alpha 91.836(7)
_cell_angle_beta 97.659(6)
_cell_angle_gamma 109.698(7)
_cell_formula_units_Z 2
_cell_length_a 7.7970(6)
_cell_length_b 9.7342(7)
_cell_length_c 12.0220(10)
_cell_measurement_reflns_used 1889
_cell_measurement_temperature 150.0
_cell_measurement_theta_max 28.4574
_cell_measurement_theta_min 2.8023
_cell_volume 848.48(12)
_computing_cell_refinement
;
CrysAlisPro, Agilent Technologies,
Version 1.171.34.49 (release 20-01-2011 CrysAlis171 .NET)
(compiled Jan 20 2011,15:58:25)
;
_computing_data_collection
;
CrysAlisPro, Agilent Technologies,
Version 1.171.34.49 (release 20-01-2011 CrysAlis171 .NET)
(compiled Jan 20 2011,15:58:25)
;
_computing_data_reduction
;
CrysAlisPro, Agilent Technologies,
Version 1.171.34.49 (release 20-01-2011 CrysAlis171 .NET)
(compiled Jan 20 2011,15:58:25)
;
_computing_molecular_graphics 'Olex2 (Dolomanov et al., 2009)'
_computing_publication_material 'Olex2 (Dolomanov et al., 2009)'
_computing_structure_refinement 'XL (Sheldrick, 2008)'
_computing_structure_solution 'XS (Sheldrick, 2008)'
_diffrn_ambient_temperature 150.0
_diffrn_detector_area_resol_mean 10.3968
_diffrn_measured_fraction_theta_full 0.981
_diffrn_measured_fraction_theta_max 0.835
_diffrn_measurement_details
;
  1 omega  -11.00   75.00   1.0000   60.0000
omega____ theta____ kappa____ phi______ frames
    -        9.8257   38.0000 -150.0000 86

  2 omega  -66.00    9.00   1.0000   60.0000
omega____ theta____ kappa____ phi______ frames
    -        9.8257  -38.0000  -90.0000 75

  3 omega  -39.00   23.00   1.0000   60.0000
omega____ theta____ kappa____ phi______ frames
    -        9.8257  -38.0000    0.0000 62

  4 omega  -23.00   59.00   1.0000   60.0000
omega____ theta____ kappa____ phi______ frames
    -        9.8257   77.0000  120.0000 82

  5 omega   31.00   63.00   1.0000   60.0000
omega____ theta____ kappa____ phi______ frames
    -        9.8257 -120.0000  -45.0000 32
;
_diffrn_measurement_device_type 'Xcalibur, Atlas, Gemini ultra'
_diffrn_measurement_method '\w scans'
_diffrn_orient_matrix_UB_11 0.0157725000
_diffrn_orient_matrix_UB_12 0.0164396000
_diffrn_orient_matrix_UB_13 0.0591847000
_diffrn_orient_matrix_UB_21 -0.0876902000
_diffrn_orient_matrix_UB_22 -0.0521939000
_diffrn_orient_matrix_UB_23 0.0037409000
_diffrn_orient_matrix_UB_31 0.0402774000
_diffrn_orient_matrix_UB_32 -0.0551066000
_diffrn_orient_matrix_UB_33 0.0071697000
_diffrn_radiation_monochromator graphite
_diffrn_radiation_type MoK\a
_diffrn_radiation_wavelength 0.71073
_diffrn_reflns_av_R_equivalents 0.0415
_diffrn_reflns_av_unetI/netI 0.0711
_diffrn_reflns_laue_measured_fraction_full 0.981
_diffrn_reflns_laue_measured_fraction_max 0.835
_diffrn_reflns_limit_h_max 10
_diffrn_reflns_limit_h_min -8
_diffrn_reflns_limit_k_max 12
_diffrn_reflns_limit_k_min -10
_diffrn_reflns_limit_l_max 15
_diffrn_reflns_limit_l_min -14
_diffrn_reflns_number 7559
_diffrn_reflns_point_group_measured_fraction_full 0.981
_diffrn_reflns_point_group_measured_fraction_max 0.835
_diffrn_reflns_theta_full 26.000
_diffrn_reflns_theta_max 28.520
_diffrn_reflns_theta_min 2.808
_diffrn_source 'Enhance (Mo) X-ray Source'
_diffrn_standards_number 0
_exptl_absorpt_coefficient_mu 0.451
_exptl_absorpt_correction_T_max 1.00000
_exptl_absorpt_correction_T_min 0.99369
_exptl_absorpt_correction_type multi-scan
_exptl_absorpt_process_details
;
CrysAlisPro, Agilent Technologies,
Version 1.171.34.49 (release 20-01-2011 CrysAlis171 .NET)
(compiled Jan 20 2011,15:58:25)
Empirical absorption correction using spherical harmonics,
 implemented in SCALE3 ABSPACK scaling algorithm.
;
_exptl_crystal_colour 'clear light colourless'
_exptl_crystal_colour_lustre clear
_exptl_crystal_colour_modifier light
_exptl_crystal_colour_primary colourless
_exptl_crystal_density_diffrn 1.715
_exptl_crystal_description block
_exptl_crystal_F_000 440
_exptl_crystal_size_max 0.2
_exptl_crystal_size_mid 0.1
_exptl_crystal_size_min 0.1
_refine_diff_density_max 0.322
_refine_diff_density_min -0.304
_refine_diff_density_rms 0.072
_refine_ls_extinction_method none
_refine_ls_goodness_of_fit_ref 1.035
_refine_ls_hydrogen_treatment constr
_refine_ls_matrix_type full
_refine_ls_number_parameters 255
_refine_ls_number_reflns 3605
_refine_ls_number_restraints 0
_refine_ls_restrained_S_all 1.035
_refine_ls_R_factor_all 0.0836
_refine_ls_R_factor_gt 0.0481
_refine_ls_shift/su_max 0.000
_refine_ls_shift/su_mean 0.000
_refine_ls_structure_factor_coef Fsqd
_refine_ls_weighting_details 'w=1/[\s^2^(Fo^2^)+(0.0267P)^2^+0.3280P] where P=(Fo^2^+2Fc^2^)/3'
_refine_ls_weighting_scheme calc
_refine_ls_wR_factor_gt 0.0805
_refine_ls_wR_factor_ref 0.0945
_reflns_Friedel_coverage 0.000
_reflns_number_gt 2523
_reflns_number_total 3605
_reflns_threshold_expression 'I > 2\s(I)'
_cod_data_source_file c5ob00541h2.cif
_cod_data_source_block mjh94
_cod_depositor_comments 'Adding full bibliography for 7154444--7154457.cif.'
_cod_database_code 7154450
_shelxl_version_number 2014-3
_chemical_oxdiff_formula 'C20 H20 F5 Cl2 N O'
_shelx_space_group_comment
;
The symmetry employed for this shelxl refinement is uniquely defined
by the following loop, which should always be used as a source of
symmetry information in preference to the above space-group names.
They are only intended as comments.
;
_shelx_estimated_absorpt_t_max 0.956
_shelx_estimated_absorpt_t_min 0.915
_reflns_odcompleteness_completeness 99.90
_reflns_odcompleteness_iscentric 1
_reflns_odcompleteness_theta 24.97
_olex2_refinement_description
;
1. Fixed Uiso
 At 1.2 times of:
  All C(H) groups
 At 1.5 times of:
  All C(H,H,H) groups, All O(H) groups
2.a Ternary CH refined with riding coordinates:
 C12(H12)
2.b Aromatic/amide H refined with riding coordinates:
 C3(H3), C4(H4), C5(H5), C6(H6), C9(H9)
2.c Idealised Me refined as rotating group:
 C1(H1A,H1B,H1C)
2.d Idealised tetrahedral OH refined as rotating group:
 O2(H2)
;
_olex2_submission_special_instructions 'No special instructions were received'

loop_
_space_group_symop_operation_xyz
'x, y, z'
'-x, -y, -z'

loop_
_atom_site_label
_atom_site_type_symbol
_atom_site_fract_x
_atom_site_fract_y
_atom_site_fract_z
_atom_site_U_iso_or_equiv
_atom_site_adp_type
_atom_site_occupancy
_atom_site_site_symmetry_order
_atom_site_calc_flag
_atom_site_refinement_flags_posn
Cl1 Cl 0.41389(9) 0.24919(7) 0.01275(6) 0.02394(18) Uani 1 1 d .
Cl2 Cl 0.67526(9) 0.13184(7) 0.12467(6) 0.02374(18) Uani 1 1 d .
O1 O 0.5925(2) 0.4824(2) 0.17541(16) 0.0253(5) Uani 1 1 d .
O2 O 0.7589(2) 0.47676(19) -0.05875(16) 0.0207(4) Uani 1 1 d .
H2 H 0.6491 0.4633 -0.0863 0.031 Uiso 1 1 calc GR
N1 N 1.1516(3) 0.4660(3) 0.3287(2) 0.0239(6) Uani 1 1 d .
F1 F 0.5032(2) 0.27640(18) -0.22619(13) 0.0293(4) Uani 1 1 d .
F2 F 0.4724(2) 0.07516(18) -0.38793(14) 0.0347(4) Uani 1 1 d .
F3 F 0.7018(3) -0.08321(18) -0.37187(15) 0.0437(5) Uani 1 1 d .
F4 F 0.9668(3) -0.0310(2) -0.18964(16) 0.0478(5) Uani 1 1 d .
F5 F 0.9976(2) 0.17057(19) -0.02309(14) 0.0326(4) Uani 1 1 d .
C1 C 1.3164(4) 0.4286(3) 0.3599(3) 0.0326(7) Uani 1 1 d .
H1A H 1.4261 0.5156 0.3599 0.049 Uiso 1 1 calc GR
H1B H 1.3176 0.3519 0.3056 0.049 Uiso 1 1 calc GR
H1C H 1.3165 0.3932 0.4353 0.049 Uiso 1 1 calc GR
C2 C 1.1101(4) 0.5768(3) 0.3827(2) 0.0234(6) Uani 1 1 d .
C3 C 1.2086(4) 0.6704(3) 0.4770(2) 0.0297(7) Uani 1 1 d .
H3 H 1.3210 0.6648 0.5146 0.036 Uiso 1 1 calc R
C4 C 1.1359(4) 0.7713(3) 0.5133(3) 0.0340(8) Uani 1 1 d .
H4 H 1.1993 0.8371 0.5775 0.041 Uiso 1 1 calc R
C5 C 0.9707(4) 0.7789(3) 0.4577(3) 0.0317(7) Uani 1 1 d .
H5 H 0.9250 0.8508 0.4841 0.038 Uiso 1 1 calc R
C6 C 0.8719(4) 0.6838(3) 0.3649(2) 0.0261(7) Uani 1 1 d .
H6 H 0.7595 0.6899 0.3278 0.031 Uiso 1 1 calc R
C7 C 0.9413(4) 0.5786(3) 0.3271(2) 0.0199(6) Uani 1 1 d .
C8 C 0.8775(4) 0.4606(3) 0.2386(2) 0.0194(6) Uani 1 1 d .
C9 C 1.0135(4) 0.3977(3) 0.2444(2) 0.0224(6) Uani 1 1 d .
H9 H 1.0097 0.3176 0.1957 0.027 Uiso 1 1 calc R
C10 C 0.7019(4) 0.4198(3) 0.1663(2) 0.0179(6) Uani 1 1 d .
C11 C 0.6499(3) 0.2939(3) 0.0705(2) 0.0174(6) Uani 1 1 d .
C12 C 0.7728(4) 0.3448(3) -0.0215(2) 0.0176(6) Uani 1 1 d .
H12 H 0.9025 0.3700 0.0172 0.021 Uiso 1 1 calc R
C13 C 0.7477(3) 0.2287(3) -0.1156(2) 0.0172(6) Uani 1 1 d .
C14 C 0.6187(4) 0.2004(3) -0.2117(2) 0.0200(6) Uani 1 1 d .
C15 C 0.6019(4) 0.0979(3) -0.2972(2) 0.0231(6) Uani 1 1 d .
C16 C 0.7179(4) 0.0193(3) -0.2894(3) 0.0280(7) Uani 1 1 d .
C17 C 0.8496(4) 0.0437(3) -0.1967(3) 0.0294(7) Uani 1 1 d .
C18 C 0.8643(4) 0.1477(3) -0.1119(2) 0.0231(6) Uani 1 1 d .

loop_
_atom_site_aniso_label
_atom_site_aniso_U_11
_atom_site_aniso_U_22
_atom_site_aniso_U_33
_atom_site_aniso_U_23
_atom_site_aniso_U_13
_atom_site_aniso_U_12
Cl1 0.0160(3) 0.0246(4) 0.0286(4) -0.0019(3) 0.0021(3) 0.0045(3)
Cl2 0.0287(4) 0.0171(3) 0.0265(4) 0.0058(3) 0.0067(3) 0.0080(3)
O1 0.0250(11) 0.0280(11) 0.0258(12) -0.0046(9) 0.0023(9) 0.0141(9)
O2 0.0225(10) 0.0156(10) 0.0246(11) 0.0049(8) 0.0052(9) 0.0064(8)
N1 0.0188(12) 0.0284(14) 0.0231(14) 0.0035(11) 0.0005(10) 0.0071(11)
F1 0.0315(9) 0.0357(10) 0.0252(10) -0.0005(8) -0.0034(8) 0.0205(8)
F2 0.0364(10) 0.0349(10) 0.0229(10) -0.0052(8) -0.0039(8) 0.0034(8)
F3 0.0749(14) 0.0293(10) 0.0306(11) -0.0083(9) 0.0144(10) 0.0214(10)
F4 0.0706(14) 0.0570(13) 0.0410(12) 0.0049(10) 0.0149(10) 0.0520(12)
F5 0.0272(9) 0.0480(11) 0.0288(10) 0.0008(8) -0.0006(8) 0.0230(9)
C1 0.0214(16) 0.0411(19) 0.036(2) 0.0122(15) 0.0036(14) 0.0108(14)
C2 0.0251(16) 0.0230(15) 0.0168(16) 0.0043(12) 0.0064(12) 0.0000(12)
C3 0.0255(16) 0.0346(18) 0.0205(17) 0.0067(14) 0.0031(13) -0.0007(14)
C4 0.0363(19) 0.0301(18) 0.0205(18) -0.0025(14) 0.0042(14) -0.0076(14)
C5 0.0377(19) 0.0216(16) 0.0297(19) -0.0039(14) 0.0135(15) -0.0005(13)
C6 0.0278(16) 0.0246(16) 0.0233(18) -0.0012(13) 0.0079(13) 0.0046(13)
C7 0.0189(14) 0.0200(14) 0.0175(16) 0.0048(12) 0.0062(12) 0.0008(11)
C8 0.0186(14) 0.0227(15) 0.0157(15) 0.0012(12) 0.0030(11) 0.0053(12)
C9 0.0252(16) 0.0236(15) 0.0190(16) 0.0048(12) 0.0061(13) 0.0081(13)
C10 0.0211(14) 0.0177(14) 0.0154(15) 0.0035(11) 0.0058(11) 0.0058(12)
C11 0.0155(14) 0.0167(14) 0.0196(15) 0.0034(11) 0.0012(11) 0.0054(11)
C12 0.0182(14) 0.0162(14) 0.0184(15) 0.0016(11) 0.0018(11) 0.0064(11)
C13 0.0174(14) 0.0157(14) 0.0169(15) 0.0026(11) 0.0052(11) 0.0026(11)
C14 0.0221(15) 0.0167(14) 0.0230(17) 0.0044(12) 0.0050(12) 0.0083(12)
C15 0.0271(16) 0.0230(15) 0.0145(16) 0.0014(12) 0.0023(12) 0.0029(13)
C16 0.0434(19) 0.0201(16) 0.0217(17) -0.0019(13) 0.0139(15) 0.0096(14)
C17 0.0402(19) 0.0284(17) 0.0323(19) 0.0077(14) 0.0159(15) 0.0238(15)
C18 0.0222(15) 0.0284(16) 0.0209(16) 0.0039(13) 0.0037(12) 0.0111(13)

loop_
_atom_type_symbol
_atom_type_description
_atom_type_scat_dispersion_real
_atom_type_scat_dispersion_imag
_atom_type_scat_source
C C 0.0033 0.0016 'International Tables Vol C Tables 4.2.6.8 and 6.1.1.4'
H H 0.0000 0.0000 'International Tables Vol C Tables 4.2.6.8 and 6.1.1.4'
N N 0.0061 0.0033 'International Tables Vol C Tables 4.2.6.8 and 6.1.1.4'
O O 0.0106 0.0060 'International Tables Vol C Tables 4.2.6.8 and 6.1.1.4'
F F 0.0171 0.0103 'International Tables Vol C Tables 4.2.6.8 and 6.1.1.4'
Cl Cl 0.1484 0.1585 'International Tables Vol C Tables 4.2.6.8 and 6.1.1.4'

loop_
_geom_angle_atom_site_label_1
_geom_angle_atom_site_label_2
_geom_angle_atom_site_label_3
_geom_angle
C12 O2 H2 109.5
C2 N1 C1 125.3(2)
C9 N1 C1 125.7(2)
C9 N1 C2 109.0(2)
N1 C1 H1A 109.5
N1 C1 H1B 109.5
N1 C1 H1C 109.5
H1A C1 H1B 109.5
H1A C1 H1C 109.5
H1B C1 H1C 109.5
N1 C2 C7 107.9(2)
C3 C2 N1 128.9(3)
C3 C2 C7 123.2(3)
C2 C3 H3 121.5
C4 C3 C2 116.9(3)
C4 C3 H3 121.5
C3 C4 H4 119.4
C3 C4 C5 121.2(3)
C5 C4 H4 119.4
C4 C5 H5 119.2
C6 C5 C4 121.5(3)
C6 C5 H5 119.2
C5 C6 H6 120.8
C5 C6 C7 118.5(3)
C7 C6 H6 120.8
C2 C7 C8 106.8(2)
C6 C7 C2 118.6(2)
C6 C7 C8 134.7(3)
C9 C8 C7 105.8(2)
C9 C8 C10 130.2(2)
C10 C8 C7 124.0(2)
N1 C9 C8 110.6(2)
N1 C9 H9 124.7
C8 C9 H9 124.7
O1 C10 C8 122.3(2)
O1 C10 C11 118.0(2)
C8 C10 C11 119.7(2)
Cl1 C11 Cl2 106.98(14)
C10 C11 Cl1 108.82(16)
C10 C11 Cl2 111.03(18)
C12 C11 Cl1 110.23(18)
C12 C11 Cl2 110.29(16)
C12 C11 C10 109.4(2)
O2 C12 C11 109.51(19)
O2 C12 H12 105.7
O2 C12 C13 114.3(2)
C11 C12 H12 105.7
C13 C12 C11 115.1(2)
C13 C12 H12 105.7
C14 C13 C12 124.3(2)
C14 C13 C18 115.2(2)
C18 C13 C12 120.5(2)
F1 C14 C13 120.3(2)
F1 C14 C15 116.4(2)
C15 C14 C13 123.3(2)
F2 C15 C14 120.2(2)
F2 C15 C16 120.3(2)
C16 C15 C14 119.5(3)
F3 C16 C15 120.3(3)
F3 C16 C17 119.9(2)
C15 C16 C17 119.7(2)
F4 C17 C16 120.0(2)
F4 C17 C18 120.2(3)
C16 C17 C18 119.7(2)
F5 C18 C13 119.5(2)
F5 C18 C17 118.1(2)
C17 C18 C13 122.5(3)

loop_
_geom_bond_atom_site_label_1
_geom_bond_atom_site_label_2
_geom_bond_distance
Cl1 C11 1.777(3)
Cl2 C11 1.787(3)
O1 C10 1.217(3)
O2 H2 0.8400
O2 C12 1.407(3)
N1 C1 1.456(3)
N1 C2 1.392(3)
N1 C9 1.345(3)
F1 C14 1.343(3)
F2 C15 1.341(3)
F3 C16 1.347(3)
F4 C17 1.343(3)
F5 C18 1.343(3)
C1 H1A 0.9800
C1 H1B 0.9800
C1 H1C 0.9800
C2 C3 1.391(4)
C2 C7 1.401(4)
C3 H3 0.9500
C3 C4 1.375(4)
C4 H4 0.9500
C4 C5 1.396(4)
C5 H5 0.9500
C5 C6 1.385(4)
C6 H6 0.9500
C6 C7 1.399(4)
C7 C8 1.447(4)
C8 C9 1.388(4)
C8 C10 1.443(4)
C9 H9 0.9500
C10 C11 1.564(4)
C11 C12 1.545(4)
C12 H12 1.0000
C12 C13 1.518(3)
C13 C14 1.380(4)
C13 C18 1.388(3)
C14 C15 1.371(4)
C15 C16 1.364(4)
C16 C17 1.366(4)
C17 C18 1.379(4)

loop_
_geom_torsion_atom_site_label_1
_geom_torsion_atom_site_label_2
_geom_torsion_atom_site_label_3
_geom_torsion_atom_site_label_4
_geom_torsion
Cl1 C11 C12 O2 65.3(2)
Cl1 C11 C12 C13 -65.1(2)
Cl2 C11 C12 O2 -176.76(16)
Cl2 C11 C12 C13 52.8(3)
O1 C10 C11 Cl1 -11.3(3)
O1 C10 C11 Cl2 -128.8(2)
O1 C10 C11 C12 109.3(3)
O2 C12 C13 C14 -40.4(4)
O2 C12 C13 C18 136.1(3)
N1 C2 C3 C4 179.9(3)
N1 C2 C7 C6 -178.7(3)
N1 C2 C7 C8 1.9(3)
F1 C14 C15 F2 -1.7(4)
F1 C14 C15 C16 178.3(3)
F2 C15 C16 F3 -0.9(4)
F2 C15 C16 C17 179.8(3)
F3 C16 C17 F4 2.2(5)
F3 C16 C17 C18 -179.3(3)
F4 C17 C18 F5 -0.2(4)
F4 C17 C18 C13 179.5(3)
C1 N1 C2 C3 -2.2(5)
C1 N1 C2 C7 179.5(2)
C1 N1 C9 C8 179.5(3)
C2 N1 C9 C8 0.6(3)
C2 C3 C4 C5 0.0(4)
C2 C7 C8 C9 -1.6(3)
C2 C7 C8 C10 175.9(3)
C3 C2 C7 C6 2.9(4)
C3 C2 C7 C8 -176.5(3)
C3 C4 C5 C6 1.0(5)
C4 C5 C6 C7 -0.1(5)
C5 C6 C7 C2 -1.7(4)
C5 C6 C7 C8 177.4(3)
C6 C7 C8 C9 179.2(3)
C6 C7 C8 C10 -3.4(5)
C7 C2 C3 C4 -2.0(4)
C7 C8 C9 N1 0.7(3)
C7 C8 C10 O1 -0.6(4)
C7 C8 C10 C11 177.8(3)
C8 C10 C11 Cl1 170.3(2)
C8 C10 C11 Cl2 52.8(3)
C8 C10 C11 C12 -69.2(3)
C9 N1 C2 C3 176.7(3)
C9 N1 C2 C7 -1.6(3)
C9 C8 C10 O1 176.2(3)
C9 C8 C10 C11 -5.4(4)
C10 C8 C9 N1 -176.6(3)
C10 C11 C12 O2 -54.3(3)
C10 C11 C12 C13 175.3(2)
C11 C12 C13 C14 87.6(3)
C11 C12 C13 C18 -95.9(3)
C12 C13 C14 F1 -0.9(4)
C12 C13 C14 C15 178.0(3)
C12 C13 C18 F5 1.4(4)
C12 C13 C18 C17 -178.3(3)
C13 C14 C15 F2 179.5(2)
C13 C14 C15 C16 -0.5(4)
C14 C13 C18 F5 178.2(2)
C14 C13 C18 C17 -1.5(4)
C14 C15 C16 F3 179.1(3)
C14 C15 C16 C17 -0.2(5)
C15 C16 C17 F4 -178.6(3)
C15 C16 C17 C18 0.0(5)
C16 C17 C18 F5 -178.8(3)
C16 C17 C18 C13 1.0(5)
C18 C13 C14 F1 -177.5(2)
C18 C13 C14 C15 1.3(4)
